data_1506312
loop_
_publ_author_name
'Williams, Amie L.'
'Srinivasan, Jayasree M.'
'Johnston, Jeffrey N.'

_publ_section_title
;
 Synthesis of an advanced intermediate en route to the mitomycin natural
 products.
;
_journal_issue 26
_journal_name_full 'Organic letters'
_journal_page_first 6047
_journal_page_last 6049
_journal_paper_doi 10.1021/ol0624676
_journal_volume 8
_journal_year 2006
_chemical_absolute_configuration syn
_chemical_formula_moiety 'C26 H26 N2'
_chemical_formula_sum 'C26 H26 N2'
_chemical_formula_weight 366.49
_chemical_name_systematic
; 
 ? 
;
_space_group_IT_number 19
_symmetry_cell_setting orthorhombic
_symmetry_space_group_name_Hall 'P 2ac 2ab'
_symmetry_space_group_name_H-M 'P 21 21 21'
_atom_sites_solution_hydrogens geom
_atom_sites_solution_primary direct
_atom_sites_solution_secondary difmap
_audit_creation_method SHELXL-97
_cell_angle_alpha 90.00
_cell_angle_beta 90.00
_cell_angle_gamma 90.00
_cell_formula_units_Z 4
_cell_length_a 5.762(3)
_cell_length_b 9.213(4)
_cell_length_c 38.396(18)
_cell_measurement_reflns_used 1148
_cell_measurement_temperature 130(2)
_cell_measurement_theta_max 22.9
_cell_measurement_theta_min 2.3
_cell_volume 2038.3(17)
_computing_cell_refinement 'SAINT (Bruker, 2003)'
_computing_data_collection 'SMART (Bruker, 2001)'
_computing_data_reduction 'SAINT (Bruker, 2003)'
_computing_molecular_graphics 'SHELXTL (Bruker, 2003), XTEL (loc. libr.)'
_computing_publication_material 'SHELXTL (Bruker, 2003)'
_computing_structure_refinement 'SHELXL-97 (Sheldrick, 1997)'
_computing_structure_solution 'SIR-92 (Altomare, 1993)'
_diffrn_ambient_temperature 130(2)
_diffrn_detector 'CCD area detector'
_diffrn_detector_area_resol_mean 44.52
_diffrn_detector_type 'Bruker SMART 6000'
_diffrn_measured_fraction_theta_full 0.998
_diffrn_measured_fraction_theta_max 0.998
_diffrn_measurement_details '0.30 degree frames measured for 60 seconds each'
_diffrn_measurement_device 'three-circle goniometer with fixed chi'
_diffrn_measurement_device_type 'Bruker Platform goniometer'
_diffrn_measurement_method \w-scans
_diffrn_radiation_monochromator graphite
_diffrn_radiation_source 'fine-focus sealed tube'
_diffrn_radiation_type MoK\a
_diffrn_radiation_wavelength 0.71073
_diffrn_reflns_av_R_equivalents 0.1283
_diffrn_reflns_av_sigmaI/netI 0.0819
_diffrn_reflns_limit_h_max 6
_diffrn_reflns_limit_h_min -6
_diffrn_reflns_limit_k_max 10
_diffrn_reflns_limit_k_min -10
_diffrn_reflns_limit_l_max 45
_diffrn_reflns_limit_l_min -45
_diffrn_reflns_number 24210
_diffrn_reflns_theta_full 25.08
_diffrn_reflns_theta_max 25.08
_diffrn_reflns_theta_min 1.06
_diffrn_standards_decay_% 0.0
_diffrn_standards_interval_time 2372
_diffrn_standards_number 13
_exptl_absorpt_coefficient_mu 0.070
_exptl_absorpt_correction_T_max 0.9951
_exptl_absorpt_correction_T_min 0.9862
_exptl_absorpt_correction_type multi-scan
_exptl_absorpt_process_details 'SADABS, R. Blessing; 1995'
_exptl_crystal_colour colorless
_exptl_crystal_density_diffrn 1.194
_exptl_crystal_density_method 'not measured'
_exptl_crystal_description needle
_exptl_crystal_F_000 784
_exptl_crystal_size_max 0.20
_exptl_crystal_size_mid 0.08
_exptl_crystal_size_min 0.07
_refine_diff_density_max 0.378
_refine_diff_density_min -0.312
_refine_diff_density_rms 0.063
_refine_ls_abs_structure_details 'Flack H D (1983), Acta Cryst. A39, 876-881'
_refine_ls_abs_structure_Flack -2(6)
_refine_ls_extinction_coef 0.025(3)
_refine_ls_extinction_expression Fc^*^=kFc[1+0.001xFc^2^\l^3^/sin(2\q)]^-1/4^
_refine_ls_extinction_method SHELXL
_refine_ls_goodness_of_fit_ref 1.046
_refine_ls_hydrogen_treatment riding
_refine_ls_matrix_type full
_refine_ls_number_parameters 255
_refine_ls_number_reflns 3596
_refine_ls_number_restraints 0
_refine_ls_restrained_S_all 1.046
_refine_ls_R_factor_all 0.0940
_refine_ls_R_factor_gt 0.0638
_refine_ls_shift/su_max 0.000
_refine_ls_shift/su_mean 0.000
_refine_ls_structure_factor_coef Fsqd
_refine_ls_weighting_details 'calc w=1/[\s^2^(Fo^2^)+(0.0662P)^2^+0.8914P] where P=(Fo^2^+2Fc^2^)/3'
_refine_ls_weighting_scheme calc
_refine_ls_wR_factor_gt 0.1416
_refine_ls_wR_factor_ref 0.1577
_reflns_number_gt 2694
_reflns_number_total 3596
_reflns_threshold_expression >2sigma(I)
_cod_data_source_file ol0624676si20061110_112826.cif
_cod_data_source_block 05314
_cod_original_cell_volume 2038.1(17)
_cod_original_sg_symbol_H-M P2(1)2(1)2(1)
_cod_database_code 1506312

loop_
_symmetry_equiv_pos_as_xyz
'x, y, z'
'-x+1/2, -y, z+1/2'
'x+1/2, -y+1/2, -z'
'-x, y+1/2, -z+1/2'

loop_
_atom_site_label
_atom_site_type_symbol
_atom_site_fract_x
_atom_site_fract_y
_atom_site_fract_z
_atom_site_U_iso_or_equiv
_atom_site_adp_type
_atom_site_occupancy
_atom_site_symmetry_multiplicity
_atom_site_calc_flag
_atom_site_refinement_flags
N1 N 0.1565(5) 0.9492(3) 0.62561(7) 0.0279(7) Uani 1 1 d .
C2 C 0.2518(6) 1.0193(4) 0.65647(8) 0.0299(8) Uani 1 1 d .
H2 H 0.4244 1.0304 0.6568 0.036 Uiso 1 1 calc R
C3 C 0.1642(6) 0.8675(4) 0.65878(9) 0.0299(8) Uani 1 1 d .
H3 H 0.2873 0.7912 0.6601 0.036 Uiso 1 1 calc R
C4 C 0.3289(6) 0.9013(4) 0.59949(9) 0.0292(8) Uani 1 1 d .
H4A H 0.4653 0.8581 0.6118 0.035 Uiso 1 1 calc R
C5 C 0.2233(6) 0.7879(4) 0.57575(9) 0.0289(8) Uani 1 1 d .
C6 C 0.0076(6) 0.7235(4) 0.58228(10) 0.0335(9) Uani 1 1 d .
H6 H -0.0798 0.7521 0.6021 0.040 Uiso 1 1 calc R
C7 C -0.0791(7) 0.6188(4) 0.56006(10) 0.0396(10) Uani 1 1 d .
H7 H -0.2255 0.5758 0.5649 0.048 Uiso 1 1 calc R
C8 C 0.0432(7) 0.5756(4) 0.53100(11) 0.0437(11) Uani 1 1 d .
H8 H -0.0177 0.5035 0.5158 0.052 Uiso 1 1 calc R
C9 C 0.2571(7) 0.6393(4) 0.52431(10) 0.0388(9) Uani 1 1 d .
H9A H 0.3431 0.6114 0.5043 0.047 Uiso 1 1 calc R
C10 C 0.3453(7) 0.7430(4) 0.54658(9) 0.0350(9) Uani 1 1 d .
H10 H 0.4929 0.7845 0.5418 0.042 Uiso 1 1 calc R
C11 C 0.4079(6) 1.0344(4) 0.57945(9) 0.0268(8) Uani 1 1 d .
C12 C 0.2588(7) 1.1006(4) 0.55591(9) 0.0324(8) Uani 1 1 d .
H12 H 0.1108 1.0589 0.5516 0.039 Uiso 1 1 calc R
C13 C 0.3229(7) 1.2266(4) 0.53868(10) 0.0370(9) Uani 1 1 d .
H13 H 0.2189 1.2713 0.5228 0.044 Uiso 1 1 calc R
C14 C 0.5385(7) 1.2866(4) 0.54475(10) 0.0391(10) Uani 1 1 d .
H14 H 0.5830 1.3730 0.5330 0.047 Uiso 1 1 calc R
C15 C 0.6898(6) 1.2216(4) 0.56786(10) 0.0382(9) Uani 1 1 d .
H15 H 0.8382 1.2631 0.5719 0.046 Uiso 1 1 calc R
C16 C 0.6256(6) 1.0961(4) 0.58505(10) 0.0341(9) Uani 1 1 d .
H16 H 0.7307 1.0515 0.6008 0.041 Uiso 1 1 calc R
C17 C 0.1159(7) 1.1473(4) 0.66984(10) 0.0352(9) Uani 1 1 d .
H17A H -0.0511 1.1220 0.6698 0.042 Uiso 1 1 calc R
H17B H 0.1617 1.1659 0.6943 0.042 Uiso 1 1 calc R
N18 N 0.1479(6) 1.2799(3) 0.64990(8) 0.0405(8) Uani 1 1 d .
H18 H 0.0380 1.3158 0.6365 0.049 Uiso 1 1 calc R
C19 C 0.3753(8) 1.3503(4) 0.65355(10) 0.0385(10) Uani 1 1 d .
H19 H 0.5006 1.2775 0.6492 0.046 Uiso 1 1 calc R
C20 C 0.3911(10) 1.4718(4) 0.62634(10) 0.0582(14) Uani 1 1 d .
H20A H 0.3668 1.4310 0.6031 0.087 Uiso 1 1 calc R
H20B H 0.5448 1.5171 0.6275 0.087 Uiso 1 1 calc R
H20C H 0.2717 1.5449 0.6311 0.087 Uiso 1 1 calc R
C21 C 0.4053(6) 1.4137(4) 0.68926(9) 0.0294(8) Uani 1 1 d .
C22 C 0.6105(6) 1.3937(4) 0.70789(10) 0.0367(9) Uani 1 1 d .
H22A H 0.7310 1.3357 0.6983 0.044 Uiso 1 1 calc R
C23 C 0.6402(7) 1.4569(4) 0.73999(11) 0.0418(10) Uani 1 1 d .
H23 H 0.7800 1.4411 0.7525 0.050 Uiso 1 1 calc R
C24 C 0.4688(7) 1.5432(4) 0.75414(11) 0.0403(10) Uani 1 1 d .
H24 H 0.4898 1.5867 0.7764 0.048 Uiso 1 1 calc R
C25 C 0.2650(7) 1.5659(4) 0.73557(10) 0.0380(9) Uani 1 1 d .
H25 H 0.1467 1.6260 0.7450 0.046 Uiso 1 1 calc R
C26 C 0.2339(6) 1.5020(4) 0.70373(9) 0.0342(8) Uani 1 1 d .
H26 H 0.0936 1.5180 0.6913 0.041 Uiso 1 1 calc R
C27 C -0.0564(7) 0.8284(4) 0.67488(10) 0.0351(9) Uani 1 1 d .
C28 C -0.2230(7) 0.7881(4) 0.68959(11) 0.0438(10) Uani 1 1 d .
H28 H -0.3578 0.7555 0.7015 0.053 Uiso 1 1 calc R

loop_
_atom_site_aniso_label
_atom_site_aniso_U_11
_atom_site_aniso_U_22
_atom_site_aniso_U_33
_atom_site_aniso_U_23
_atom_site_aniso_U_13
_atom_site_aniso_U_12
N1 0.0218(15) 0.0307(16) 0.0311(16) -0.0015(13) -0.0020(13) -0.0009(13)
C2 0.0263(17) 0.0329(19) 0.0306(18) -0.0062(16) -0.0051(16) 0.0037(17)
C3 0.0238(18) 0.033(2) 0.033(2) 0.0026(16) 0.0015(16) 0.0002(16)
C4 0.0238(18) 0.0324(19) 0.0313(19) -0.0033(16) -0.0027(15) 0.0052(17)
C5 0.029(2) 0.0230(17) 0.0343(19) 0.0027(15) -0.0030(16) 0.0034(16)
C6 0.027(2) 0.0282(19) 0.045(2) -0.0043(17) -0.0008(17) -0.0009(17)
C7 0.030(2) 0.034(2) 0.055(3) -0.0020(19) -0.0052(19) -0.0054(18)
C8 0.050(3) 0.033(2) 0.048(3) -0.0061(19) -0.013(2) -0.002(2)
C9 0.044(2) 0.036(2) 0.036(2) -0.0050(17) 0.0011(19) 0.010(2)
C10 0.031(2) 0.040(2) 0.034(2) -0.0042(17) 0.0025(17) 0.0054(18)
C11 0.0219(17) 0.0276(18) 0.0309(19) -0.0026(15) 0.0008(15) 0.0035(15)
C12 0.0263(18) 0.0297(19) 0.041(2) -0.0023(16) -0.0009(17) 0.0004(17)
C13 0.038(2) 0.037(2) 0.035(2) -0.0025(18) -0.0055(17) 0.0006(19)
C14 0.041(2) 0.037(2) 0.039(2) 0.0018(19) 0.0103(19) -0.0046(19)
C15 0.023(2) 0.037(2) 0.054(2) 0.0022(19) 0.0046(18) -0.0043(17)
C16 0.0181(18) 0.038(2) 0.046(2) -0.0035(18) -0.0024(17) 0.0024(17)
C17 0.029(2) 0.035(2) 0.042(2) -0.0110(18) -0.0016(18) 0.0049(18)
N18 0.0422(19) 0.0314(17) 0.0479(19) -0.0020(15) -0.0142(17) 0.0103(17)
C19 0.044(2) 0.031(2) 0.040(2) 0.0001(17) 0.0069(19) 0.0060(19)
C20 0.105(4) 0.037(2) 0.032(2) 0.0000(19) 0.011(2) 0.005(3)
C21 0.0309(19) 0.0248(18) 0.033(2) 0.0013(16) 0.0035(16) 0.0002(16)
C22 0.028(2) 0.033(2) 0.049(2) 0.0050(19) 0.0034(18) 0.0052(17)
C23 0.036(2) 0.039(2) 0.049(2) 0.0038(19) -0.008(2) -0.0022(19)
C24 0.039(2) 0.045(2) 0.037(2) -0.0009(19) -0.0019(19) -0.0088(19)
C25 0.032(2) 0.045(2) 0.037(2) -0.0082(18) 0.0079(18) 0.0005(19)
C26 0.0273(18) 0.039(2) 0.037(2) -0.0035(18) -0.0002(17) 0.0046(18)
C27 0.037(2) 0.033(2) 0.035(2) 0.0038(17) -0.0012(18) 0.0022(18)
C28 0.033(2) 0.048(2) 0.050(2) 0.009(2) 0.004(2) -0.001(2)

loop_
_atom_type_symbol
_atom_type_description
_atom_type_scat_dispersion_real
_atom_type_scat_dispersion_imag
_atom_type_scat_source
C C 0.0033 0.0016 'International Tables Vol C Tables 4.2.6.8 and 6.1.1.4'
H H 0.0000 0.0000 'International Tables Vol C Tables 4.2.6.8 and 6.1.1.4'
N N 0.0061 0.0033 'International Tables Vol C Tables 4.2.6.8 and 6.1.1.4'

loop_
_geom_angle_atom_site_label_1
_geom_angle_atom_site_label_2
_geom_angle_atom_site_label_3
_geom_angle
C2 N1 C4 115.5(3)
C2 N1 C3 60.9(2)
C4 N1 C3 114.3(3)
N1 C2 C3 60.3(2)
N1 C2 C17 115.4(3)
C3 C2 C17 122.6(3)
N1 C2 H2 115.6
C3 C2 H2 115.6
C17 C2 H2 115.6
C27 C3 N1 117.7(3)
C27 C3 C2 123.5(3)
N1 C3 C2 58.8(2)
C27 C3 H3 115.0
N1 C3 H3 115.0
C2 C3 H3 115.0
N1 C4 C5 110.1(3)
N1 C4 C11 107.7(3)
C5 C4 C11 111.9(3)
N1 C4 H4A 109.0
C5 C4 H4A 109.0
C11 C4 H4A 109.0
C10 C5 C6 117.9(3)
C10 C5 C4 119.3(3)
C6 C5 C4 122.8(3)
C7 C6 C5 120.4(4)
C7 C6 H6 119.8
C5 C6 H6 119.8
C8 C7 C6 121.1(4)
C8 C7 H7 119.4
C6 C7 H7 119.4
C7 C8 C9 118.7(4)
C7 C8 H8 120.6
C9 C8 H8 120.6
C10 C9 C8 120.4(4)
C10 C9 H9A 119.8
C8 C9 H9A 119.8
C9 C10 C5 121.4(4)
C9 C10 H10 119.3
C5 C10 H10 119.3
C12 C11 C16 118.6(3)
C12 C11 C4 120.0(3)
C16 C11 C4 121.4(3)
C13 C12 C11 120.9(4)
C13 C12 H12 119.5
C11 C12 H12 119.5
C14 C13 C12 119.7(4)
C14 C13 H13 120.2
C12 C13 H13 120.2
C13 C14 C15 120.2(4)
C13 C14 H14 119.9
C15 C14 H14 119.9
C14 C15 C16 120.1(4)
C14 C15 H15 120.0
C16 C15 H15 120.0
C15 C16 C11 120.6(4)
C15 C16 H16 119.7
C11 C16 H16 119.7
N18 C17 C2 114.4(3)
N18 C17 H17A 108.7
C2 C17 H17A 108.7
N18 C17 H17B 108.7
C2 C17 H17B 108.7
H17A C17 H17B 107.6
C17 N18 C19 115.7(3)
C17 N18 H18 122.1
C19 N18 H18 122.1
N18 C19 C21 111.2(3)
N18 C19 C20 108.1(4)
C21 C19 C20 109.4(3)
N18 C19 H19 109.4
C21 C19 H19 109.4
C20 C19 H19 109.4
C19 C20 H20A 109.5
C19 C20 H20B 109.5
H20A C20 H20B 109.5
C19 C20 H20C 109.5
H20A C20 H20C 109.5
H20B C20 H20C 109.5
C22 C21 C26 118.3(3)
C22 C21 C19 121.0(3)
C26 C21 C19 120.6(3)
C23 C22 C21 120.6(4)
C23 C22 H22A 119.7
C21 C22 H22A 119.7
C22 C23 C24 120.6(4)
C22 C23 H23 119.7
C24 C23 H23 119.7
C23 C24 C25 119.3(4)
C23 C24 H24 120.3
C25 C24 H24 120.3
C26 C25 C24 120.3(4)
C26 C25 H25 119.9
C24 C25 H25 119.9
C25 C26 C21 120.9(4)
C25 C26 H26 119.5
C21 C26 H26 119.5
C28 C27 C3 174.0(4)
C27 C28 H28 180.0

loop_
_geom_bond_atom_site_label_1
_geom_bond_atom_site_label_2
_geom_bond_distance
N1 C2 1.457(4)
N1 C4 1.479(4)
N1 C3 1.480(4)
C2 C3 1.490(5)
C2 C17 1.506(5)
C2 H2 1.0000
C3 C27 1.458(5)
C3 H3 1.0000
C4 C5 1.514(5)
C4 C11 1.518(5)
C4 H4A 1.0000
C5 C10 1.386(5)
C5 C6 1.400(5)
C6 C7 1.382(5)
C6 H6 0.9500
C7 C8 1.378(6)
C7 H7 0.9500
C8 C9 1.390(6)
C8 H8 0.9500
C9 C10 1.379(5)
C9 H9A 0.9500
C10 H10 0.9500
C11 C12 1.388(5)
C11 C16 1.394(5)
C12 C13 1.386(5)
C12 H12 0.9500
C13 C14 1.380(6)
C13 H13 0.9500
C14 C15 1.381(5)
C14 H14 0.9500
C15 C16 1.381(5)
C15 H15 0.9500
C16 H16 0.9500
C17 N18 1.454(5)
C17 H17A 0.9900
C17 H17B 0.9900
N18 C19 1.469(5)
N18 H18 0.8800
C19 C21 1.500(5)
C19 C20 1.534(5)
C19 H19 1.0000
C20 H20A 0.9800
C20 H20B 0.9800
C20 H20C 0.9800
C21 C22 1.394(5)
C21 C26 1.395(5)
C22 C23 1.374(6)
C22 H22A 0.9500
C23 C24 1.379(6)
C23 H23 0.9500
C24 C25 1.389(6)
C24 H24 0.9500
C25 C26 1.369(5)
C25 H25 0.9500
C26 H26 0.9500
C27 C28 1.174(6)
C28 H28 0.9500

loop_
_geom_torsion_atom_site_label_1
_geom_torsion_atom_site_label_2
_geom_torsion_atom_site_label_3
_geom_torsion_atom_site_label_4
_geom_torsion
C4 N1 C2 C3 -104.8(3)
C4 N1 C2 C17 140.6(3)
C3 N1 C2 C17 -114.6(4)
C2 N1 C3 C27 114.3(4)
C4 N1 C3 C27 -138.9(3)
C4 N1 C3 C2 106.8(3)
N1 C2 C3 C27 -104.4(4)
C17 C2 C3 C27 -1.7(5)
C17 C2 C3 N1 102.7(4)
C2 N1 C4 C5 160.5(3)
C3 N1 C4 C5 92.5(3)
C2 N1 C4 C11 -77.3(3)
C3 N1 C4 C11 -145.2(3)
N1 C4 C5 C10 171.4(3)
C11 C4 C5 C10 51.6(4)
N1 C4 C5 C6 -9.9(5)
C11 C4 C5 C6 -129.6(3)
C10 C5 C6 C7 -0.1(5)
C4 C5 C6 C7 -178.9(3)
C5 C6 C7 C8 -0.3(6)
C6 C7 C8 C9 0.1(6)
C7 C8 C9 C10 0.5(6)
C8 C9 C10 C5 -0.9(6)
C6 C5 C10 C9 0.7(5)
C4 C5 C10 C9 179.6(3)
N1 C4 C11 C12 -71.8(4)
C5 C4 C11 C12 49.3(4)
N1 C4 C11 C16 105.7(4)
C5 C4 C11 C16 -133.2(3)
C16 C11 C12 C13 -1.0(5)
C4 C11 C12 C13 176.6(3)
C11 C12 C13 C14 0.5(5)
C12 C13 C14 C15 0.0(6)
C13 C14 C15 C16 -0.1(6)
C14 C15 C16 C11 -0.4(6)
C12 C11 C16 C15 0.9(5)
C4 C11 C16 C15 -176.7(3)
N1 C2 C17 N18 -77.0(4)
C3 C2 C17 N18 -146.7(3)
C2 C17 N18 C19 -71.2(4)
C17 N18 C19 C21 -69.3(4)
C17 N18 C19 C20 170.6(3)
N18 C19 C21 C22 134.6(3)
C20 C19 C21 C22 -106.1(4)
N18 C19 C21 C26 -49.6(4)
C20 C19 C21 C26 69.7(5)
C26 C21 C22 C23 1.4(5)
C19 C21 C22 C23 177.4(4)
C21 C22 C23 C24 -1.0(6)
C22 C23 C24 C25 -0.1(6)
C23 C24 C25 C26 0.7(6)
C24 C25 C26 C21 -0.2(6)
C22 C21 C26 C25 -0.8(5)
C19 C21 C26 C25 -176.8(3)
N1 C3 C27 C28 163(4)
C2 C3 C27 C28 -127(4)

loop_
_cod_related_entry_id
_cod_related_entry_code
_cod_related_entry_database
1 30651712 ChemSpider
